data_4081388
loop_
_publ_author_name
'Kraack, Marianne'
'Harms, Klaus'
'Meggers, Eric'

_publ_section_title
;
 Reductive Labilization of a Cyclometalating Ligand Applied to
 Auxiliary-Mediated Asymmetric Coordination Chemistry
;
_journal_issue 18
_journal_name_full Organometallics
_journal_page_first 5103
_journal_paper_doi 10.1021/om4006627
_journal_volume 32
_journal_year 2013
_chemical_absolute_configuration ad
_chemical_formula_sum 'C21 H26.5 F6 N6.5 O3 P Ru'
_chemical_formula_weight 664.03
_space_group_IT_number 18
_symmetry_cell_setting orthorhombic
_symmetry_space_group_name_Hall 'P 2 2ab'
_symmetry_space_group_name_H-M 'P 21 21 2'
_atom_sites_solution_hydrogens geom
_atom_sites_solution_primary direct
_atom_sites_solution_secondary difmap
_audit_creation_method SHELXL-97
_cell_angle_alpha 90.00
_cell_angle_beta 90.00
_cell_angle_gamma 90.00
_cell_formula_units_Z 4
_cell_length_a 13.6445(5)
_cell_length_b 24.8208(7)
_cell_length_c 8.2145(3)
_cell_measurement_reflns_used 23456
_cell_measurement_temperature 100(2)
_cell_measurement_theta_max 27.25
_cell_measurement_theta_min 1.49
_cell_volume 2781.98(16)
_computing_cell_refinement 'STOE X-AREA'
_computing_data_collection 'STOE X-AREA'
_computing_data_reduction 'STOE X-RED'
_computing_molecular_graphics DIAMOND
_computing_structure_refinement 'SHELXL-97 (Sheldrick, 2008)'
_computing_structure_solution 'SHELXS-97 (Sheldrick, 2008)'
_diffrn_ambient_temperature 100(2)
_diffrn_detector_area_resol_mean 6.67
_diffrn_measured_fraction_theta_full 1.000
_diffrn_measured_fraction_theta_max 0.998
_diffrn_measurement_device_type 'STOE IPDS 2'
_diffrn_measurement_method 'rotation method'
_diffrn_radiation_monochromator graphite
_diffrn_radiation_source 'fine-focus sealed tube'
_diffrn_radiation_type MoK\a
_diffrn_radiation_wavelength 0.71073
_diffrn_reflns_av_R_equivalents 0.0535
_diffrn_reflns_av_sigmaI/netI 0.0531
_diffrn_reflns_limit_h_max 17
_diffrn_reflns_limit_h_min -17
_diffrn_reflns_limit_k_max 30
_diffrn_reflns_limit_k_min -31
_diffrn_reflns_limit_l_max 9
_diffrn_reflns_limit_l_min -10
_diffrn_reflns_number 23795
_diffrn_reflns_theta_full 25.00
_diffrn_reflns_theta_max 26.73
_diffrn_reflns_theta_min 1.64
_exptl_absorpt_coefficient_mu 0.696
_exptl_absorpt_correction_T_max 0.9897
_exptl_absorpt_correction_T_min 0.9275
_exptl_absorpt_correction_type integration
_exptl_absorpt_process_details 'STOE X-RED'
_exptl_crystal_colour orange
_exptl_crystal_density_diffrn 1.585
_exptl_crystal_density_method 'not measured'
_exptl_crystal_description block
_exptl_crystal_F_000 1340
_exptl_crystal_size_max 0.38
_exptl_crystal_size_mid 0.10
_exptl_crystal_size_min 0.08
_refine_diff_density_max 0.570
_refine_diff_density_min -0.523
_refine_diff_density_rms 0.065
_refine_ls_abs_structure_details 'Flack H D (1983), Acta Cryst. A39, 876-881'
_refine_ls_abs_structure_Flack -0.045(19)
_refine_ls_extinction_method none
_refine_ls_goodness_of_fit_ref 0.881
_refine_ls_hydrogen_treatment constr
_refine_ls_matrix_type full
_refine_ls_number_parameters 356
_refine_ls_number_reflns 5886
_refine_ls_number_restraints 0
_refine_ls_restrained_S_all 0.881
_refine_ls_R_factor_all 0.0297
_refine_ls_R_factor_gt 0.0233
_refine_ls_shift/su_max 0.003
_refine_ls_shift/su_mean 0.000
_refine_ls_structure_factor_coef Fsqd
_refine_ls_weighting_details 'calc w=1/[\s^2^(Fo^2^)+(0.0209P)^2^+0.0000P] where P=(Fo^2^+2Fc^2^)/3'
_refine_ls_weighting_scheme calc
_refine_ls_wR_factor_gt 0.0473
_refine_ls_wR_factor_ref 0.0480
_reflns_number_gt 5146
_reflns_number_total 5886
_reflns_threshold_expression >2sigma(I)
_cod_data_source_file om4006627_si_001.cif
_cod_data_source_block {S}-2
_cod_original_formula_sum 'C21 H26.50 F6 N6.50 O3 P Ru'
_cod_database_code 4081388

loop_
_symmetry_equiv_pos_as_xyz
'x, y, z'
'-x, -y, z'
'x+1/2, -y+1/2, -z'
'-x+1/2, y+1/2, -z'

loop_
_atom_site_label
_atom_site_type_symbol
_atom_site_fract_x
_atom_site_fract_y
_atom_site_fract_z
_atom_site_U_iso_or_equiv
_atom_site_adp_type
_atom_site_occupancy
_atom_site_symmetry_multiplicity
_atom_site_calc_flag
_atom_site_refinement_flags
C1 C 0.7284(2) 0.69846(10) 0.3813(3) 0.0179(6) Uani 1 1 d .
C2 C 0.6793(2) 0.71284(10) 0.2353(3) 0.0210(5) Uani 1 1 d .
H2 H 0.6118 0.7043 0.2227 0.025 Uiso 1 1 calc R
C3 C 0.7285(2) 0.73918(10) 0.1105(3) 0.0211(6) Uani 1 1 d .
H3 H 0.6953 0.7474 0.0120 0.025 Uiso 1 1 calc R
C4 C 0.8257(2) 0.75340(10) 0.1293(2) 0.0212(5) Uani 1 1 d .
C5 C 0.8786(2) 0.74134(11) 0.2686(3) 0.0202(6) Uani 1 1 d .
H5 H 0.9454 0.7515 0.2808 0.024 Uiso 1 1 calc R
C6 C 0.8280(2) 0.71335(9) 0.3902(2) 0.0186(5) Uani 1 1 d .
C7 C 0.8734(2) 0.69680(11) 0.5436(3) 0.0190(6) Uani 1 1 d .
C9 C 0.88212(19) 0.65727(11) 0.7895(3) 0.0202(5) Uani 1 1 d .
H9 H 0.8556 0.6743 0.8906 0.024 Uiso 1 1 calc R
C10 C 0.9810(2) 0.68385(11) 0.7464(3) 0.0227(6) Uani 1 1 d .
H10A H 0.9954 0.7140 0.8217 0.027 Uiso 1 1 calc R
H10B H 1.0350 0.6573 0.7527 0.027 Uiso 1 1 calc R
C12 C 0.8843(2) 0.59599(11) 0.8118(3) 0.0268(6) Uani 1 1 d .
H12 H 0.8149 0.5830 0.8123 0.032 Uiso 1 1 calc R
C13 C 0.9375(2) 0.56721(13) 0.6740(4) 0.0380(8) Uani 1 1 d .
H13A H 0.9140 0.5810 0.5692 0.057 Uiso 1 1 calc R
H13B H 0.9246 0.5284 0.6808 0.057 Uiso 1 1 calc R
H13C H 1.0081 0.5737 0.6834 0.057 Uiso 1 1 calc R
C14 C 0.9289(3) 0.58242(14) 0.9772(4) 0.0389(8) Uani 1 1 d .
H14A H 0.9973 0.5945 0.9800 0.058 Uiso 1 1 calc R
H14B H 0.9262 0.5434 0.9946 0.058 Uiso 1 1 calc R
H14C H 0.8918 0.6007 1.0632 0.058 Uiso 1 1 calc R
C16 C 0.4529(2) 0.65060(10) 0.4807(3) 0.0218(6) Uani 1 1 d .
C17 C 0.3480(2) 0.64313(12) 0.4506(3) 0.0270(7) Uani 1 1 d .
H17A H 0.3385 0.6280 0.3415 0.041 Uiso 1 1 calc R
H17B H 0.3145 0.6780 0.4582 0.041 Uiso 1 1 calc R
H17C H 0.3209 0.6184 0.5319 0.041 Uiso 1 1 calc R
C19 C 0.59675(19) 0.61093(10) 0.9277(4) 0.0222(5) Uani 1 1 d .
C20 C 0.5556(2) 0.58790(11) 1.0772(4) 0.0280(6) Uani 1 1 d .
H20A H 0.5656 0.5488 1.0772 0.042 Uiso 1 1 calc R
H20B H 0.4853 0.5958 1.0824 0.042 Uiso 1 1 calc R
H20C H 0.5885 0.6037 1.1719 0.042 Uiso 1 1 calc R
C22 C 0.7295(2) 0.55063(10) 0.4282(3) 0.0224(5) Uani 1 1 d .
C23 C 0.7589(3) 0.50067(13) 0.3474(3) 0.0369(8) Uani 1 1 d .
H23A H 0.8067 0.5088 0.2618 0.055 Uiso 1 1 calc R
H23B H 0.7012 0.4835 0.2989 0.055 Uiso 1 1 calc R
H23C H 0.7884 0.4762 0.4272 0.055 Uiso 1 1 calc R
C33 C 0.6298(2) 0.78103(12) 0.7036(3) 0.0224(6) Uani 1 1 d .
C36 C 0.6088(2) 0.83627(13) 0.7504(4) 0.0364(7) Uani 1 1 d .
H36A H 0.6088 0.8592 0.6533 0.055 Uiso 1 1 calc R
H36B H 0.6591 0.8489 0.8265 0.055 Uiso 1 1 calc R
H36C H 0.5444 0.8379 0.8030 0.055 Uiso 1 1 calc R
N4 N 0.87866(19) 0.78030(9) -0.0041(3) 0.0231(5) Uani 1 1 d .
N8 N 0.81932(19) 0.67266(8) 0.6493(2) 0.0176(4) Uani 1 1 d .
N1 N 0.64505(16) 0.73741(9) 0.6670(2) 0.0195(5) Uani 1 1 d .
N15 N 0.53374(16) 0.65583(9) 0.5079(2) 0.0196(5) Uani 1 1 d .
N18 N 0.62774(17) 0.62790(9) 0.8109(3) 0.0209(5) Uani 1 1 d .
N21 N 0.70741(17) 0.58982(9) 0.4893(2) 0.0215(5) Uani 1 1 d .
O11 O 0.96874(13) 0.70376(7) 0.5777(2) 0.0240(4) Uani 1 1 d .
O41 O 0.83214(18) 0.78901(8) -0.13092(18) 0.0294(4) Uani 1 1 d .
O42 O 0.96477(16) 0.79099(9) 0.0143(2) 0.0298(5) Uani 1 1 d .
Ru1 Ru 0.674912(16) 0.662885(8) 0.58412(2) 0.01685(5) Uani 1 1 d .
F1 F 0.35919(14) 0.59899(8) 0.8277(2) 0.0426(5) Uani 1 1 d .
F2 F 0.20333(15) 0.62533(8) 0.8676(2) 0.0473(5) Uani 1 1 d .
F3 F 0.16741(16) 0.54370(8) 0.9713(2) 0.0492(5) Uani 1 1 d .
F4 F 0.32245(17) 0.51706(6) 0.9325(2) 0.0483(5) Uani 1 1 d .
F5 F 0.23544(18) 0.55068(9) 0.7203(2) 0.0572(6) Uani 1 1 d .
F6 F 0.29109(14) 0.59165(7) 1.0774(2) 0.0403(4) Uani 1 1 d .
P1 P 0.26283(6) 0.57104(3) 0.89869(9) 0.02551(16) Uani 1 1 d .
C101 C 0.5000 0.5000 0.4901(6) 0.0351(12) Uani 1 2 d S
C102 C 0.5000 0.5000 0.6659(5) 0.0426(13) Uani 1 2 d S
H10C H 0.4498 0.5250 0.7056 0.064 Uiso 0.50 1 calc PR
H10D H 0.5645 0.5114 0.7056 0.064 Uiso 0.50 1 calc PR
H10E H 0.4858 0.4636 0.7056 0.064 Uiso 0.50 1 calc PR
N100 N 0.5000 0.5000 0.3532(5) 0.079(2) Uani 1 2 d S

loop_
_atom_site_aniso_label
_atom_site_aniso_U_11
_atom_site_aniso_U_22
_atom_site_aniso_U_33
_atom_site_aniso_U_23
_atom_site_aniso_U_13
_atom_site_aniso_U_12
C1 0.0177(14) 0.0160(12) 0.0200(14) -0.0043(9) -0.0005(10) 0.0020(11)
C2 0.0207(13) 0.0222(13) 0.0201(11) -0.0003(9) -0.0002(13) -0.0012(14)
C3 0.0279(16) 0.0181(13) 0.0173(13) -0.0020(10) -0.0021(11) 0.0011(12)
C4 0.0283(14) 0.0185(12) 0.0168(11) 0.0011(8) 0.0036(12) 0.0010(14)
C5 0.0176(15) 0.0214(14) 0.0215(12) -0.0034(11) 0.0019(11) -0.0001(12)
C6 0.0208(12) 0.0188(11) 0.0163(11) -0.0015(9) -0.0032(12) 0.0006(12)
C7 0.0167(14) 0.0205(14) 0.0198(13) -0.0029(9) -0.0008(10) 0.0003(12)
C9 0.0212(14) 0.0203(14) 0.0192(11) -0.0002(11) -0.0048(9) -0.0001(13)
C10 0.0249(16) 0.0260(14) 0.0173(12) 0.0018(10) -0.0058(11) 0.0027(12)
C12 0.0247(17) 0.0209(15) 0.0349(15) 0.0031(12) -0.0094(13) -0.0006(13)
C13 0.0307(19) 0.0278(17) 0.0555(19) -0.0117(15) -0.0118(15) 0.0074(15)
C14 0.038(2) 0.0323(18) 0.0464(19) 0.0144(14) -0.0164(15) -0.0057(16)
C16 0.0289(16) 0.0198(16) 0.0168(11) 0.0012(9) 0.0000(11) -0.0015(12)
C17 0.0236(17) 0.0350(15) 0.0225(14) 0.0062(10) -0.0032(10) -0.0048(12)
C19 0.0213(14) 0.0214(13) 0.0239(13) -0.0018(12) -0.0023(13) -0.0011(11)
C20 0.0308(16) 0.0317(15) 0.0216(12) 0.0047(14) 0.0056(14) -0.0011(12)
C22 0.0242(14) 0.0232(13) 0.0197(12) 0.0021(12) -0.0004(13) -0.0004(11)
C23 0.056(2) 0.0265(16) 0.0285(14) -0.0052(12) 0.0026(15) 0.0088(16)
C33 0.0163(14) 0.0304(16) 0.0203(12) -0.0006(11) -0.0023(11) 0.0011(13)
C36 0.0291(17) 0.0299(16) 0.0501(16) -0.0132(17) -0.0020(13) 0.0029(17)
N4 0.0292(15) 0.0190(12) 0.0212(11) -0.0001(9) 0.0036(11) -0.0018(11)
N8 0.0171(11) 0.0185(11) 0.0174(8) -0.0007(7) -0.0012(9) 0.0016(11)
N1 0.0176(13) 0.0247(13) 0.0162(10) 0.0021(9) -0.0002(8) -0.0003(10)
N15 0.0196(12) 0.0220(13) 0.0172(9) -0.0002(9) 0.0008(9) -0.0028(11)
N18 0.0187(12) 0.0214(12) 0.0226(11) -0.0005(9) 0.0001(10) -0.0007(10)
N21 0.0233(12) 0.0229(13) 0.0181(10) 0.0046(9) -0.0019(9) -0.0028(10)
O11 0.0199(9) 0.0329(10) 0.0192(8) 0.0048(9) -0.0039(9) -0.0030(8)
O41 0.0383(12) 0.0307(10) 0.0192(8) 0.0070(7) -0.0034(10) -0.0006(11)
O42 0.0264(12) 0.0378(13) 0.0253(9) 0.0023(8) 0.0045(9) -0.0106(10)
Ru1 0.01650(9) 0.01816(8) 0.01588(7) 0.00006(9) -0.00014(9) -0.00001(10)
F1 0.0353(11) 0.0579(13) 0.0347(9) 0.0147(8) 0.0023(8) -0.0070(10)
F2 0.0482(14) 0.0394(11) 0.0544(12) 0.0148(8) -0.0028(9) 0.0123(9)
F3 0.0401(11) 0.0543(11) 0.0531(10) 0.0159(8) 0.0031(10) -0.0146(11)
F4 0.0660(12) 0.0347(9) 0.0441(9) 0.0066(8) 0.0115(12) 0.0189(11)
F5 0.0856(18) 0.0601(14) 0.0259(9) -0.0058(9) -0.0114(10) -0.0211(13)
F6 0.0559(12) 0.0420(10) 0.0231(7) -0.0055(8) -0.0044(9) -0.0018(9)
P1 0.0293(4) 0.0255(4) 0.0217(3) 0.0009(3) -0.0009(3) -0.0008(3)
C101 0.038(3) 0.038(3) 0.030(3) 0.000 0.000 -0.017(2)
C102 0.049(3) 0.054(3) 0.024(2) 0.000 0.000 0.007(3)
N100 0.110(5) 0.100(4) 0.026(2) 0.000 0.000 -0.076(4)

loop_
_atom_type_symbol
_atom_type_description
_atom_type_scat_dispersion_real
_atom_type_scat_dispersion_imag
_atom_type_scat_source
C C 0.0033 0.0016 'International Tables Vol C Tables 4.2.6.8 and 6.1.1.4'
H H 0.0000 0.0000 'International Tables Vol C Tables 4.2.6.8 and 6.1.1.4'
F F 0.0171 0.0103 'International Tables Vol C Tables 4.2.6.8 and 6.1.1.4'
N N 0.0061 0.0033 'International Tables Vol C Tables 4.2.6.8 and 6.1.1.4'
O O 0.0106 0.0060 'International Tables Vol C Tables 4.2.6.8 and 6.1.1.4'
P P 0.1023 0.0942 'International Tables Vol C Tables 4.2.6.8 and 6.1.1.4'
Ru Ru -1.2594 0.8363 'International Tables Vol C Tables 4.2.6.8 and 6.1.1.4'

loop_
_geom_angle_atom_site_label_1
_geom_angle_atom_site_label_2
_geom_angle_atom_site_label_3
_geom_angle
C6 C1 C2 115.7(2)
C6 C1 Ru1 114.79(17)
C2 C1 Ru1 129.5(2)
C3 C2 C1 120.9(3)
C3 C2 H2 119.6
C1 C2 H2 119.6
C4 C3 C2 120.2(2)
C4 C3 H3 119.9
C2 C3 H3 119.9
C3 C4 C5 122.5(2)
C3 C4 N4 120.3(2)
C5 C4 N4 117.2(3)
C4 C5 C6 116.1(3)
C4 C5 H5 122.0
C6 C5 H5 122.0
C5 C6 C1 124.7(2)
C5 C6 C7 123.0(3)
C1 C6 C7 112.3(2)
N8 C7 O11 118.3(2)
N8 C7 C6 117.9(2)
O11 C7 C6 123.7(2)
N8 C9 C12 111.1(2)
N8 C9 C10 102.53(19)
C12 C9 C10 115.8(2)
N8 C9 H9 109.1
C12 C9 H9 109.1
C10 C9 H9 109.1
O11 C10 C9 105.0(2)
O11 C10 H10A 110.8
C9 C10 H10A 110.7
O11 C10 H10B 110.7
C9 C10 H10B 110.7
H10A C10 H10B 108.8
C13 C12 C14 111.6(3)
C13 C12 C9 112.7(2)
C14 C12 C9 109.5(2)
C13 C12 H12 107.6
C14 C12 H12 107.6
C9 C12 H12 107.6
C12 C13 H13A 109.5
C12 C13 H13B 109.5
H13A C13 H13B 109.5
C12 C13 H13C 109.5
H13A C13 H13C 109.5
H13B C13 H13C 109.5
C12 C14 H14A 109.5
C12 C14 H14B 109.5
H14A C14 H14B 109.5
C12 C14 H14C 109.5
H14A C14 H14C 109.5
H14B C14 H14C 109.5
N15 C16 C17 178.2(3)
C16 C17 H17A 109.5
C16 C17 H17B 109.5
H17A C17 H17B 109.5
C16 C17 H17C 109.5
H17A C17 H17C 109.5
H17B C17 H17C 109.5
N18 C19 C20 178.7(3)
C19 C20 H20A 109.5
C19 C20 H20B 109.5
H20A C20 H20B 109.5
C19 C20 H20C 109.5
H20A C20 H20C 109.5
H20B C20 H20C 109.5
N21 C22 C23 179.0(3)
C22 C23 H23A 109.5
C22 C23 H23B 109.5
H23A C23 H23B 109.5
C22 C23 H23C 109.5
H23A C23 H23C 109.5
H23B C23 H23C 109.5
N1 C33 C36 179.1(3)
C33 C36 H36A 109.5
C33 C36 H36B 109.5
H36A C36 H36B 109.5
C33 C36 H36C 109.5
H36A C36 H36C 109.5
H36B C36 H36C 109.5
O42 N4 O41 124.2(2)
O42 N4 C4 118.8(2)
O41 N4 C4 117.0(2)
C7 N8 C9 108.2(2)
C7 N8 Ru1 115.38(17)
C9 N8 Ru1 136.42(16)
C33 N1 Ru1 175.3(2)
C16 N15 Ru1 173.3(2)
C19 N18 Ru1 175.3(2)
C22 N21 Ru1 175.2(2)
C7 O11 C10 105.2(2)
N1 Ru1 C1 87.16(9)
N1 Ru1 N21 176.88(9)
C1 Ru1 N21 89.72(9)
N1 Ru1 N15 89.51(9)
C1 Ru1 N15 97.23(9)
N21 Ru1 N15 90.68(9)
N1 Ru1 N8 89.85(8)
C1 Ru1 N8 79.47(9)
N21 Ru1 N8 89.77(8)
N15 Ru1 N8 176.66(8)
N1 Ru1 N18 91.00(8)
C1 Ru1 N18 175.33(10)
N21 Ru1 N18 92.12(8)
N15 Ru1 N18 87.05(8)
N8 Ru1 N18 96.24(8)
F3 P1 F4 89.64(12)
F3 P1 F2 90.21(11)
F4 P1 F2 179.15(11)
F3 P1 F5 91.00(11)
F4 P1 F5 90.75(11)
F2 P1 F5 90.09(11)
F3 P1 F1 179.25(12)
F4 P1 F1 90.49(11)
F2 P1 F1 89.65(11)
F5 P1 F1 89.73(11)
F3 P1 F6 89.40(10)
F4 P1 F6 89.20(10)
F2 P1 F6 89.96(10)
F5 P1 F6 179.59(13)
F1 P1 F6 89.86(10)
N100 C101 C102 180.000(3)
C101 C102 H10C 109.5
C101 C102 H10D 109.5
H10C C102 H10D 109.5
C101 C102 H10E 109.5
H10C C102 H10E 109.5
H10D C102 H10E 109.5

loop_
_geom_bond_atom_site_label_1
_geom_bond_atom_site_label_2
_geom_bond_distance
C1 C6 1.410(4)
C1 C2 1.420(3)
C1 Ru1 2.022(2)
C2 C3 1.389(4)
C2 H2 0.9500
C3 C4 1.380(4)
C3 H3 0.9500
C4 C5 1.386(4)
C4 N4 1.472(3)
C5 C6 1.400(4)
C5 H5 0.9500
C6 C7 1.463(3)
C7 N8 1.288(3)
C7 O11 1.342(3)
C9 N8 1.485(3)
C9 C12 1.532(4)
C9 C10 1.543(4)
C9 H9 1.0000
C10 O11 1.481(3)
C10 H10A 0.9900
C10 H10B 0.9900
C12 C13 1.523(4)
C12 C14 1.526(4)
C12 H12 1.0000
C13 H13A 0.9800
C13 H13B 0.9800
C13 H13C 0.9800
C14 H14A 0.9800
C14 H14B 0.9800
C14 H14C 0.9800
C16 N15 1.133(3)
C16 C17 1.463(4)
C17 H17A 0.9800
C17 H17B 0.9800
C17 H17C 0.9800
C19 N18 1.130(3)
C19 C20 1.466(4)
C20 H20A 0.9800
C20 H20B 0.9800
C20 H20C 0.9800
C22 N21 1.135(3)
C22 C23 1.463(4)
C23 H23A 0.9800
C23 H23B 0.9800
C23 H23C 0.9800
C33 N1 1.143(3)
C33 C36 1.453(4)
C36 H36A 0.9800
C36 H36B 0.9800
C36 H36C 0.9800
N4 O42 1.214(3)
N4 O41 1.239(3)
N8 Ru1 2.056(3)
N1 Ru1 2.013(2)
N15 Ru1 2.033(2)
N18 Ru1 2.154(2)
N21 Ru1 2.023(2)
F1 P1 1.5966(19)
F2 P1 1.594(2)
F3 P1 1.585(2)
F4 P1 1.5920(18)
F5 P1 1.5942(18)
F6 P1 1.6016(18)
C101 N100 1.124(5)
C101 C102 1.444(5)
C102 H10C 0.9800
C102 H10D 0.9800
C102 H10E 0.9800

loop_
_geom_torsion_atom_site_label_1
_geom_torsion_atom_site_label_2
_geom_torsion_atom_site_label_3
_geom_torsion_atom_site_label_4
_geom_torsion
C6 C1 C2 C3 0.9(4)
Ru1 C1 C2 C3 177.47(19)
C1 C2 C3 C4 -2.2(4)
C2 C3 C4 C5 1.5(4)
C2 C3 C4 N4 178.7(2)
C3 C4 C5 C6 0.4(4)
N4 C4 C5 C6 -176.9(2)
C4 C5 C6 C1 -1.8(4)
C4 C5 C6 C7 179.0(2)
C2 C1 C6 C5 1.1(4)
Ru1 C1 C6 C5 -175.96(19)
C2 C1 C6 C7 -179.6(2)
Ru1 C1 C6 C7 3.3(3)
C5 C6 C7 N8 177.9(2)
C1 C6 C7 N8 -1.4(3)
C5 C6 C7 O11 -4.4(4)
C1 C6 C7 O11 176.3(2)
N8 C9 C10 O11 -8.6(2)
C12 C9 C10 O11 112.5(2)
N8 C9 C12 C13 68.3(3)
C10 C9 C12 C13 -48.1(3)
N8 C9 C12 C14 -166.9(2)
C10 C9 C12 C14 76.7(3)
C3 C4 N4 O42 -178.0(2)
C5 C4 N4 O42 -0.7(3)
C3 C4 N4 O41 -0.2(3)
C5 C4 N4 O41 177.1(2)
O11 C7 N8 C9 -0.9(3)
C6 C7 N8 C9 176.9(2)
O11 C7 N8 Ru1 -179.06(18)
C6 C7 N8 Ru1 -1.2(3)
C12 C9 N8 C7 -118.2(2)
C10 C9 N8 C7 6.1(3)
C12 C9 N8 Ru1 59.3(3)
C10 C9 N8 Ru1 -176.36(18)
C36 C33 N1 Ru1 113(18)
C17 C16 N15 Ru1 -10(12)
C20 C19 N18 Ru1 80(15)
C23 C22 N21 Ru1 -4(22)
N8 C7 O11 C10 -5.0(3)
C6 C7 O11 C10 177.3(2)
C9 C10 O11 C7 8.3(3)
C33 N1 Ru1 C1 8(3)
C33 N1 Ru1 N21 5(4)
C33 N1 Ru1 N15 -89(3)
C33 N1 Ru1 N8 88(3)
C33 N1 Ru1 N18 -176(3)
C6 C1 Ru1 N1 87.29(19)
C2 C1 Ru1 N1 -89.3(2)
C6 C1 Ru1 N21 -92.91(19)
C2 C1 Ru1 N21 90.5(2)
C6 C1 Ru1 N15 176.44(18)
C2 C1 Ru1 N15 -0.1(2)
C6 C1 Ru1 N8 -3.09(18)
C2 C1 Ru1 N8 -179.7(2)
C6 C1 Ru1 N18 20.4(14)
C2 C1 Ru1 N18 -156.2(11)
C22 N21 Ru1 N1 17(4)
C22 N21 Ru1 C1 14(3)
C22 N21 Ru1 N15 111(3)
C22 N21 Ru1 N8 -66(3)
C22 N21 Ru1 N18 -162(3)
C16 N15 Ru1 N1 -82(2)
C16 N15 Ru1 C1 -169(2)
C16 N15 Ru1 N21 101(2)
C16 N15 Ru1 N8 -160.9(16)
C16 N15 Ru1 N18 9(2)
C7 N8 Ru1 N1 -84.77(18)
C9 N8 Ru1 N1 97.8(2)
C7 N8 Ru1 C1 2.36(18)
C9 N8 Ru1 C1 -175.1(2)
C7 N8 Ru1 N21 92.12(18)
C9 N8 Ru1 N21 -85.3(2)
C7 N8 Ru1 N15 -5.7(16)
C9 N8 Ru1 N15 177(12)
C7 N8 Ru1 N18 -175.77(18)
C9 N8 Ru1 N18 6.8(2)
C19 N18 Ru1 N1 63(3)
C19 N18 Ru1 C1 130(3)
C19 N18 Ru1 N21 -117(3)
C19 N18 Ru1 N15 -27(3)
C19 N18 Ru1 N8 153(3)
